data_7244411
loop_
_publ_author_name
'Wojtkiewicz, Kacper'
'Lough, Alan'
'Bender, Timothy P.'

_publ_section_title
;
 Analysis of the solvent effects on the crystal growth of peripherally
 chlorinated boron subphthalocyanines
;
_journal_issue 15
_journal_name_full CrystEngComm
_journal_page_first 2791
_journal_page_last 2807
_journal_paper_doi 10.1039/D1CE01320C
_journal_volume 24
_journal_year 2022
_chemical_formula_moiety 'C34 H13 B Cl6 N6 O'
_chemical_formula_sum 'C34 H13 B Cl6 N6 O'
_chemical_formula_weight 745.01
_chemical_name_systematic NaphO-Cl6BsubPc
_space_group_crystal_system monoclinic
_space_group_IT_number 14
_space_group_name_Hall '-P 2ybc'
_space_group_name_H-M_alt 'P 1 21/c 1'
_atom_sites_solution_hydrogens geom
_atom_sites_solution_primary direct
_audit_creation_method SHELXL-2018/3
_audit_update_record
;
2021-05-31 deposited with the CCDC.	2022-02-04 downloaded from the CCDC.
;
_cell_angle_alpha 90
_cell_angle_beta 98.286(1)
_cell_angle_gamma 90
_cell_formula_units_Z 4
_cell_length_a 10.4152(3)
_cell_length_b 22.7421(7)
_cell_length_c 13.1005(4)
_cell_measurement_reflns_used 9992
_cell_measurement_temperature 150(2)
_cell_measurement_theta_max 27.48
_cell_measurement_theta_min 2.38
_cell_volume 3070.64(16)
_computing_cell_refinement APEX3
_computing_data_collection 'APEX3 (Bruker, 2018)'
_computing_data_reduction 'SAINT (Bruker, 2014)'
_computing_molecular_graphics 'PLATON (Spek, 2009)'
_computing_publication_material 'SHELXTL (Sheldrick, 2008)'
_computing_structure_refinement 'SHELXL-2018/3 (Sheldrick, 2015b)'
_computing_structure_solution 'SHELXT 2014/5 (Sheldrick, 2015a)'
_diffrn_ambient_temperature 150(2)
_diffrn_measured_fraction_theta_full 1.000
_diffrn_measured_fraction_theta_max 1.000
_diffrn_measurement_device_type 'Bruker Kappa APEX-DUO CCD'
_diffrn_measurement_method '\f and \w scans'
_diffrn_radiation_type MoK\a
_diffrn_radiation_wavelength 0.71073
_diffrn_reflns_av_R_equivalents 0.0355
_diffrn_reflns_av_unetI/netI 0.0271
_diffrn_reflns_Laue_measured_fraction_full 1.000
_diffrn_reflns_Laue_measured_fraction_max 1.000
_diffrn_reflns_limit_h_max 9
_diffrn_reflns_limit_h_min -13
_diffrn_reflns_limit_k_max 29
_diffrn_reflns_limit_k_min -29
_diffrn_reflns_limit_l_max 17
_diffrn_reflns_limit_l_min -17
_diffrn_reflns_number 44864
_diffrn_reflns_point_group_measured_fraction_full 1.000
_diffrn_reflns_point_group_measured_fraction_max 1.000
_diffrn_reflns_theta_full 25.242
_diffrn_reflns_theta_max 27.536
_diffrn_reflns_theta_min 1.791
_diffrn_source 'sealed tube with Bruker Triumph monochromator'
_exptl_absorpt_coefficient_mu 0.602
_exptl_absorpt_correction_T_max 0.7456
_exptl_absorpt_correction_T_min 0.7094
_exptl_absorpt_correction_type multi-scan
_exptl_absorpt_process_details 'SADABS (Krause et al., 2015)'
_exptl_crystal_colour pink
_exptl_crystal_density_diffrn 1.612
_exptl_crystal_description Block
_exptl_crystal_F_000 1496
_exptl_crystal_recrystallization_method 'Re-crystallisation from solvent: dichlorobenzene/heptane'
_exptl_crystal_size_max 0.220
_exptl_crystal_size_mid 0.160
_exptl_crystal_size_min 0.120
_refine_diff_density_max 0.543
_refine_diff_density_min -0.408
_refine_diff_density_rms 0.055
_refine_ls_extinction_method none
_refine_ls_goodness_of_fit_ref 1.024
_refine_ls_hydrogen_treatment constr
_refine_ls_matrix_type full
_refine_ls_number_parameters 433
_refine_ls_number_reflns 7072
_refine_ls_number_restraints 0
_refine_ls_restrained_S_all 1.024
_refine_ls_R_factor_all 0.0504
_refine_ls_R_factor_gt 0.0327
_refine_ls_shift/su_max 0.001
_refine_ls_shift/su_mean 0.000
_refine_ls_structure_factor_coef Fsqd
_refine_ls_weighting_details 'w=1/[\s^2^(Fo^2^)+(0.0339P)^2^+2.1006P] where P=(Fo^2^+2Fc^2^)/3'
_refine_ls_weighting_scheme calc
_refine_ls_wR_factor_gt 0.0745
_refine_ls_wR_factor_ref 0.0829
_reflns_Friedel_coverage 0.000
_reflns_number_gt 5585
_reflns_number_total 7072
_reflns_threshold_expression 'I > 2\s(I)'
_cod_data_source_file d1ce01320c2.cif
_cod_data_source_block d19218_a
_cod_depositor_comments 'Adding full bibliography for 7244397--7244412.cif.'
_cod_original_sg_symbol_H-M 'P 21/c'
_cod_database_code 7244411
_shelx_shelxl_version_number 2018/3
_shelx_space_group_comment
; 
The symmetry employed for this shelxl refinement is uniquely defined 
by the following loop, which should always be used as a source of 
symmetry information in preference to the above space-group names. 
They are only intended as comments. 
;
_shelx_estimated_absorpt_t_min 0.879
_shelx_estimated_absorpt_t_max 0.931

loop_
_space_group_symop_operation_xyz
'x, y, z'
'-x, y+1/2, -z+1/2'
'-x, -y, -z'
'x, -y-1/2, z-1/2'

loop_
_atom_site_label
_atom_site_type_symbol
_atom_site_fract_x
_atom_site_fract_y
_atom_site_fract_z
_atom_site_U_iso_or_equiv
_atom_site_adp_type
_atom_site_occupancy
_atom_site_site_symmetry_order
_atom_site_calc_flag
_atom_site_refinement_flags_posn
_atom_site_refinement_flags_adp
_atom_site_refinement_flags_occupancy
_atom_site_disorder_assembly
_atom_site_disorder_group
Cl1 Cl 1.38848(5) 0.45602(2) 0.61052(4) 0.03116(12) Uani 1 1 d . . . . .
Cl2 Cl 1.40196(5) 0.33184(2) 0.71757(4) 0.03442(13) Uani 1 1 d . . . . .
Cl3 Cl 0.93302(5) 0.01219(2) 0.34508(4) 0.03533(13) Uani 1 1 d . . . . .
Cl4 Cl 0.75028(5) 0.03410(2) 0.13553(4) 0.03098(12) Uani 1 1 d . . . . .
Cl5 Cl 0.57506(5) 0.46352(2) -0.12885(4) 0.02991(12) Uani 1 1 d . . . . .
Cl6 Cl 0.72479(5) 0.56645(2) -0.00001(4) 0.03520(13) Uani 1 1 d . . . . .
O1 O 0.61341(12) 0.34109(6) 0.47003(9) 0.0247(3) Uani 1 1 d . . . . .
N1 N 0.84611(14) 0.34516(7) 0.47253(11) 0.0197(3) Uani 1 1 d . . . . .
N2 N 0.90629(15) 0.24617(7) 0.51397(11) 0.0221(3) Uani 1 1 d . . . . .
N3 N 0.73311(14) 0.26720(7) 0.37874(11) 0.0189(3) Uani 1 1 d . . . . .
N4 N 0.64956(14) 0.28392(7) 0.20136(11) 0.0204(3) Uani 1 1 d . . . . .
N5 N 0.71444(14) 0.36350(7) 0.31370(11) 0.0194(3) Uani 1 1 d . . . . .
N6 N 0.86860(15) 0.43493(7) 0.38325(12) 0.0217(3) Uani 1 1 d . . . . .
C1 C 0.90909(17) 0.39644(8) 0.45862(13) 0.0203(4) Uani 1 1 d . . . . .
C2 C 1.03460(17) 0.39205(8) 0.52393(13) 0.0199(4) Uani 1 1 d . . . . .
C3 C 1.14055(17) 0.42996(8) 0.53698(14) 0.0220(4) Uani 1 1 d . . . . .
H3A H 1.135540 0.467915 0.506378 0.026 Uiso 1 1 calc R U . . .
C4 C 1.25347(17) 0.41052(8) 0.59603(14) 0.0224(4) Uani 1 1 d . . . . .
C5 C 1.26166(17) 0.35436(9) 0.64138(13) 0.0228(4) Uani 1 1 d . . . . .
C6 C 1.15815(17) 0.31564(8) 0.62540(13) 0.0225(4) Uani 1 1 d . . . . .
H6A H 1.164933 0.277108 0.653652 0.027 Uiso 1 1 calc R U . . .
C7 C 1.04380(17) 0.33490(8) 0.56663(13) 0.0202(4) Uani 1 1 d . . . . .
C8 C 0.92568(17) 0.30394(8) 0.52562(13) 0.0204(4) Uani 1 1 d . . . . .
C9 C 0.81644(17) 0.22910(8) 0.43540(13) 0.0206(4) Uani 1 1 d . . . . .
C10 C 0.81242(17) 0.17536(8) 0.37586(14) 0.0212(4) Uani 1 1 d . . . . .
C11 C 0.87770(17) 0.12240(8) 0.39535(14) 0.0230(4) Uani 1 1 d . . . . .
H11A H 0.932920 0.115779 0.458592 0.028 Uiso 1 1 calc R U . . .
C12 C 0.85968(18) 0.07969(8) 0.31977(15) 0.0243(4) Uani 1 1 d . . . . .
C13 C 0.77996(17) 0.09010(8) 0.22503(14) 0.0224(4) Uani 1 1 d . . . . .
C14 C 0.71895(17) 0.14342(8) 0.20327(13) 0.0210(4) Uani 1 1 d . . . . .
H14A H 0.667918 0.150473 0.138287 0.025 Uiso 1 1 calc R U . . .
C15 C 0.73445(16) 0.18661(8) 0.27950(13) 0.0201(4) Uani 1 1 d . . . . .
C16 C 0.69188(16) 0.24743(8) 0.28046(13) 0.0197(4) Uani 1 1 d . . . . .
C17 C 0.66604(16) 0.34160(8) 0.21852(13) 0.0201(4) Uani 1 1 d . . . . .
C18 C 0.66926(17) 0.39108(8) 0.14756(14) 0.0214(4) Uani 1 1 d . . . . .
C19 C 0.62293(17) 0.39862(8) 0.04321(14) 0.0223(4) Uani 1 1 d . . . . .
H19A H 0.580084 0.367486 0.003636 0.027 Uiso 1 1 calc R U . . .
C20 C 0.64092(18) 0.45268(9) -0.00135(14) 0.0237(4) Uani 1 1 d . . . . .
C21 C 0.70718(18) 0.49854(8) 0.05571(15) 0.0246(4) Uani 1 1 d . . . . .
C22 C 0.75605(17) 0.49126(8) 0.15892(15) 0.0237(4) Uani 1 1 d . . . . .
H22A H 0.801961 0.522064 0.197269 0.028 Uiso 1 1 calc R U . . .
C23 C 0.73605(17) 0.43776(8) 0.20467(14) 0.0220(4) Uani 1 1 d . . . . .
C24 C 0.77395(17) 0.41654(8) 0.30960(14) 0.0212(4) Uani 1 1 d . . . . .
C25 C 0.48833(17) 0.32285(9) 0.43326(14) 0.0235(4) Uani 1 1 d . . . . .
C26 C 0.44492(19) 0.26928(9) 0.47183(15) 0.0288(4) Uani 1 1 d . . . . .
H26A H 0.502216 0.246313 0.518848 0.035 Uiso 1 1 calc R U . . .
C27 C 0.3207(2) 0.25076(9) 0.44130(16) 0.0330(5) Uani 1 1 d . . . . .
H27A H 0.291764 0.214917 0.467492 0.040 Uiso 1 1 calc R U . . .
C28 C 0.23488(19) 0.28433(9) 0.37124(15) 0.0279(4) Uani 1 1 d . . . . .
C29 C 0.1039(2) 0.26593(11) 0.33657(17) 0.0377(5) Uani 1 1 d . . . . .
H29A H 0.073017 0.230147 0.361460 0.045 Uiso 1 1 calc R U . . .
C30 C 0.0242(2) 0.29893(12) 0.26898(17) 0.0406(6) Uani 1 1 d . . . . .
H30A H -0.061932 0.285960 0.246277 0.049 Uiso 1 1 calc R U . . .
C31 C 0.0676(2) 0.35241(12) 0.23191(18) 0.0424(6) Uani 1 1 d . . . . .
H31A H 0.010611 0.375376 0.184675 0.051 Uiso 1 1 calc R U . . .
C32 C 0.1914(2) 0.37140(11) 0.26356(17) 0.0387(5) Uani 1 1 d . . . . .
H32A H 0.219655 0.407621 0.238346 0.046 Uiso 1 1 calc R U . . .
C33 C 0.27703(18) 0.33796(9) 0.33291(14) 0.0259(4) Uani 1 1 d . . . . .
C34 C 0.40815(19) 0.35653(9) 0.36686(15) 0.0275(4) Uani 1 1 d . . . . .
H34A H 0.438623 0.392572 0.342617 0.033 Uiso 1 1 calc R U . . .
B1 B 0.71724(19) 0.32964(9) 0.41189(15) 0.0206(4) Uani 1 1 d . . . . .

loop_
_atom_site_aniso_label
_atom_site_aniso_U_11
_atom_site_aniso_U_22
_atom_site_aniso_U_33
_atom_site_aniso_U_23
_atom_site_aniso_U_13
_atom_site_aniso_U_12
Cl1 0.0206(2) 0.0357(3) 0.0355(3) -0.0036(2) -0.00162(19) -0.00896(19)
Cl2 0.0193(2) 0.0464(3) 0.0338(3) 0.0059(2) -0.00893(19) -0.0025(2)
Cl3 0.0274(3) 0.0277(2) 0.0487(3) 0.0024(2) -0.0019(2) 0.0043(2)
Cl4 0.0390(3) 0.0274(2) 0.0275(2) -0.00629(19) 0.0084(2) 0.0002(2)
Cl5 0.0267(2) 0.0436(3) 0.0191(2) 0.0030(2) 0.00229(18) 0.0110(2)
Cl6 0.0389(3) 0.0316(3) 0.0355(3) 0.0085(2) 0.0065(2) 0.0046(2)
O1 0.0145(6) 0.0403(8) 0.0186(6) -0.0095(6) 0.0004(5) -0.0007(5)
N1 0.0162(7) 0.0266(8) 0.0157(7) -0.0034(6) 0.0008(6) -0.0001(6)
N2 0.0197(8) 0.0297(8) 0.0162(7) 0.0008(6) 0.0007(6) -0.0052(6)
N3 0.0138(7) 0.0270(8) 0.0152(7) -0.0018(6) 0.0001(6) -0.0023(6)
N4 0.0151(7) 0.0270(8) 0.0183(7) -0.0024(6) -0.0004(6) 0.0004(6)
N5 0.0160(7) 0.0243(8) 0.0170(7) -0.0043(6) -0.0012(6) 0.0020(6)
N6 0.0192(8) 0.0240(8) 0.0210(8) -0.0058(6) 0.0000(6) 0.0029(6)
C1 0.0172(8) 0.0243(9) 0.0194(9) -0.0076(7) 0.0026(7) 0.0000(7)
C2 0.0172(8) 0.0265(9) 0.0155(8) -0.0065(7) 0.0004(7) 0.0002(7)
C3 0.0207(9) 0.0240(9) 0.0207(9) -0.0048(7) 0.0010(7) -0.0015(7)
C4 0.0171(9) 0.0299(10) 0.0199(9) -0.0064(7) 0.0016(7) -0.0045(7)
C5 0.0163(9) 0.0340(10) 0.0168(8) -0.0036(8) -0.0021(7) -0.0005(7)
C6 0.0194(9) 0.0295(10) 0.0176(8) -0.0005(7) -0.0004(7) -0.0012(8)
C7 0.0183(9) 0.0275(9) 0.0147(8) -0.0043(7) 0.0013(7) -0.0029(7)
C8 0.0171(8) 0.0304(10) 0.0131(8) -0.0008(7) 0.0005(7) -0.0018(7)
C9 0.0172(8) 0.0273(9) 0.0171(8) 0.0016(7) 0.0020(7) -0.0039(7)
C10 0.0164(8) 0.0268(9) 0.0202(9) 0.0008(7) 0.0025(7) -0.0057(7)
C11 0.0165(9) 0.0275(9) 0.0238(9) 0.0042(8) -0.0011(7) -0.0042(7)
C12 0.0175(9) 0.0242(9) 0.0315(10) 0.0036(8) 0.0046(8) -0.0017(7)
C13 0.0207(9) 0.0249(9) 0.0231(9) -0.0045(7) 0.0075(7) -0.0048(7)
C14 0.0197(9) 0.0272(9) 0.0166(8) -0.0005(7) 0.0046(7) -0.0035(7)
C15 0.0149(8) 0.0256(9) 0.0197(9) 0.0010(7) 0.0022(7) -0.0031(7)
C16 0.0116(8) 0.0288(9) 0.0182(8) -0.0044(7) 0.0002(6) -0.0026(7)
C17 0.0138(8) 0.0283(9) 0.0173(8) -0.0044(7) -0.0009(7) 0.0020(7)
C18 0.0156(8) 0.0260(9) 0.0221(9) -0.0029(7) 0.0012(7) 0.0049(7)
C19 0.0174(9) 0.0294(10) 0.0194(9) -0.0045(7) 0.0003(7) 0.0058(7)
C20 0.0176(9) 0.0357(10) 0.0179(9) -0.0008(8) 0.0027(7) 0.0091(8)
C21 0.0213(9) 0.0260(10) 0.0279(10) 0.0036(8) 0.0082(8) 0.0065(7)
C22 0.0169(9) 0.0269(9) 0.0270(10) -0.0025(8) 0.0020(7) 0.0027(7)
C23 0.0161(8) 0.0278(10) 0.0217(9) -0.0034(7) 0.0006(7) 0.0051(7)
C24 0.0172(9) 0.0241(9) 0.0220(9) -0.0052(7) 0.0019(7) 0.0040(7)
C25 0.0165(8) 0.0358(10) 0.0182(9) -0.0101(8) 0.0025(7) 0.0009(8)
C26 0.0275(10) 0.0338(11) 0.0249(10) 0.0006(8) 0.0027(8) 0.0026(8)
C27 0.0352(12) 0.0319(11) 0.0332(11) 0.0016(9) 0.0093(9) -0.0047(9)
C28 0.0262(10) 0.0356(11) 0.0232(10) -0.0076(8) 0.0080(8) -0.0016(8)
C29 0.0277(11) 0.0529(14) 0.0349(12) -0.0135(10) 0.0121(9) -0.0101(10)
C30 0.0151(10) 0.0707(17) 0.0358(12) -0.0220(12) 0.0026(9) -0.0022(10)
C31 0.0266(11) 0.0623(16) 0.0356(12) -0.0104(11) -0.0044(9) 0.0111(11)
C32 0.0318(12) 0.0439(13) 0.0386(12) 0.0014(10) -0.0014(10) 0.0071(10)
C33 0.0228(9) 0.0333(10) 0.0218(9) -0.0055(8) 0.0035(8) 0.0039(8)
C34 0.0256(10) 0.0299(10) 0.0271(10) -0.0016(8) 0.0042(8) -0.0001(8)
B1 0.0158(9) 0.0285(11) 0.0167(9) -0.0052(8) -0.0006(8) -0.0008(8)

loop_
_atom_type_symbol
_atom_type_description
_atom_type_scat_dispersion_real
_atom_type_scat_dispersion_imag
_atom_type_scat_source
C C 0.0033 0.0016 'International Tables Vol C Tables 4.2.6.8 and 6.1.1.4'
H H 0.0000 0.0000 'International Tables Vol C Tables 4.2.6.8 and 6.1.1.4'
B B 0.0013 0.0007 'International Tables Vol C Tables 4.2.6.8 and 6.1.1.4'
N N 0.0061 0.0033 'International Tables Vol C Tables 4.2.6.8 and 6.1.1.4'
O O 0.0106 0.0060 'International Tables Vol C Tables 4.2.6.8 and 6.1.1.4'
Cl Cl 0.1484 0.1585 'International Tables Vol C Tables 4.2.6.8 and 6.1.1.4'

loop_
_geom_angle_atom_site_label_1
_geom_angle_atom_site_label_2
_geom_angle_atom_site_label_3
_geom_angle
_geom_angle_site_symmetry_1
_geom_angle_site_symmetry_3
_geom_angle_publ_flag
C25 O1 B1 120.29(14) . . ?
C1 N1 C8 112.65(14) . . ?
C1 N1 B1 122.79(15) . . ?
C8 N1 B1 122.46(15) . . ?
C8 N2 C9 116.67(16) . . ?
C9 N3 C16 112.94(15) . . ?
C9 N3 B1 122.02(15) . . ?
C16 N3 B1 123.27(15) . . ?
C17 N4 C16 116.98(15) . . ?
C24 N5 C17 113.36(15) . . ?
C24 N5 B1 122.52(15) . . ?
C17 N5 B1 123.69(15) . . ?
C1 N6 C24 116.49(16) . . ?
N6 C1 N1 123.41(16) . . ?
N6 C1 C2 129.53(17) . . ?
N1 C1 C2 105.70(15) . . ?
C3 C2 C7 120.93(16) . . ?
C3 C2 C1 131.10(17) . . ?
C7 C2 C1 107.41(15) . . ?
C4 C3 C2 117.76(17) . . ?
C4 C3 H3A 121.1 . . ?
C2 C3 H3A 121.1 . . ?
C3 C4 C5 121.42(17) . . ?
C3 C4 Cl1 118.75(15) . . ?
C5 C4 Cl1 119.79(14) . . ?
C6 C5 C4 121.02(17) . . ?
C6 C5 Cl2 118.37(15) . . ?
C4 C5 Cl2 120.60(14) . . ?
C5 C6 C7 117.97(17) . . ?
C5 C6 H6A 121.0 . . ?
C7 C6 H6A 121.0 . . ?
C6 C7 C2 120.81(16) . . ?
C6 C7 C8 131.59(17) . . ?
C2 C7 C8 107.11(15) . . ?
N2 C8 N1 122.96(16) . . ?
N2 C8 C7 128.76(17) . . ?
N1 C8 C7 105.90(15) . . ?
N2 C9 N3 123.36(16) . . ?
N2 C9 C10 128.26(17) . . ?
N3 C9 C10 106.01(15) . . ?
C11 C10 C15 121.40(17) . . ?
C11 C10 C9 131.15(17) . . ?
C15 C10 C9 107.15(16) . . ?
C12 C11 C10 117.78(17) . . ?
C12 C11 H11A 121.1 . . ?
C10 C11 H11A 121.1 . . ?
C11 C12 C13 121.01(17) . . ?
C11 C12 Cl3 118.52(15) . . ?
C13 C12 Cl3 120.44(15) . . ?
C14 C13 C12 121.64(17) . . ?
C14 C13 Cl4 118.38(14) . . ?
C12 C13 Cl4 119.89(15) . . ?
C13 C14 C15 117.98(17) . . ?
C13 C14 H14A 121.0 . . ?
C15 C14 H14A 121.0 . . ?
C14 C15 C10 120.11(17) . . ?
C14 C15 C16 132.32(17) . . ?
C10 C15 C16 107.42(15) . . ?
N4 C16 N3 122.78(16) . . ?
N4 C16 C15 130.12(16) . . ?
N3 C16 C15 105.39(15) . . ?
N4 C17 N5 122.08(16) . . ?
N4 C17 C18 131.41(16) . . ?
N5 C17 C18 105.05(15) . . ?
C19 C18 C23 119.91(17) . . ?
C19 C18 C17 132.98(17) . . ?
C23 C18 C17 107.11(15) . . ?
C20 C19 C18 118.29(17) . . ?
C20 C19 H19A 120.9 . . ?
C18 C19 H19A 120.9 . . ?
C19 C20 C21 121.36(17) . . ?
C19 C20 Cl5 118.34(15) . . ?
C21 C20 Cl5 120.27(15) . . ?
C22 C21 C20 120.95(17) . . ?
C22 C21 Cl6 118.21(15) . . ?
C20 C21 Cl6 120.81(15) . . ?
C21 C22 C23 118.07(18) . . ?
C21 C22 H22A 121.0 . . ?
C23 C22 H22A 121.0 . . ?
C22 C23 C18 121.40(17) . . ?
C22 C23 C24 131.45(17) . . ?
C18 C23 C24 107.15(16) . . ?
N6 C24 N5 122.62(16) . . ?
N6 C24 C23 130.23(17) . . ?
N5 C24 C23 105.53(15) . . ?
C34 C25 O1 121.07(18) . . ?
C34 C25 C26 121.10(18) . . ?
O1 C25 C26 117.74(17) . . ?
C27 C26 C25 119.90(19) . . ?
C27 C26 H26A 120.1 . . ?
C25 C26 H26A 120.1 . . ?
C26 C27 C28 120.59(19) . . ?
C26 C27 H27A 119.7 . . ?
C28 C27 H27A 119.7 . . ?
C27 C28 C33 119.91(18) . . ?
C27 C28 C29 122.2(2) . . ?
C33 C28 C29 117.9(2) . . ?
C30 C29 C28 120.8(2) . . ?
C30 C29 H29A 119.6 . . ?
C28 C29 H29A 119.6 . . ?
C29 C30 C31 120.5(2) . . ?
C29 C30 H30A 119.7 . . ?
C31 C30 H30A 119.7 . . ?
C32 C31 C30 120.3(2) . . ?
C32 C31 H31A 119.8 . . ?
C30 C31 H31A 119.8 . . ?
C31 C32 C33 120.6(2) . . ?
C31 C32 H32A 119.7 . . ?
C33 C32 H32A 119.7 . . ?
C32 C33 C28 119.82(19) . . ?
C32 C33 C34 121.9(2) . . ?
C28 C33 C34 118.28(18) . . ?
C25 C34 C33 120.22(19) . . ?
C25 C34 H34A 119.9 . . ?
C33 C34 H34A 119.9 . . ?
O1 B1 N5 116.15(16) . . ?
O1 B1 N1 111.22(15) . . ?
N5 B1 N1 103.85(15) . . ?
O1 B1 N3 116.65(16) . . ?
N5 B1 N3 103.15(14) . . ?
N1 B1 N3 104.38(15) . . ?

loop_
_geom_bond_atom_site_label_1
_geom_bond_atom_site_label_2
_geom_bond_distance
_geom_bond_site_symmetry_2
_geom_bond_publ_flag
Cl1 C4 1.7340(18) . ?
Cl2 C5 1.7243(18) . ?
Cl3 C12 1.7255(19) . ?
Cl4 C13 1.7286(18) . ?
Cl5 C20 1.7294(19) . ?
Cl6 C21 1.7294(19) . ?
O1 C25 1.386(2) . ?
O1 B1 1.434(2) . ?
N1 C1 1.363(2) . ?
N1 C8 1.372(2) . ?
N1 B1 1.500(2) . ?
N2 C8 1.335(2) . ?
N2 C9 1.345(2) . ?
N3 C9 1.367(2) . ?
N3 C16 1.373(2) . ?
N3 B1 1.501(3) . ?
N4 C17 1.338(2) . ?
N4 C16 1.351(2) . ?
N5 C24 1.361(2) . ?
N5 C17 1.370(2) . ?
N5 B1 1.496(3) . ?
N6 C1 1.341(2) . ?
N6 C24 1.343(2) . ?
C1 C2 1.459(2) . ?
C2 C3 1.391(2) . ?
C2 C7 1.413(3) . ?
C3 C4 1.384(3) . ?
C3 H3A 0.9500 . ?
C4 C5 1.406(3) . ?
C5 C6 1.384(3) . ?
C6 C7 1.392(2) . ?
C6 H6A 0.9500 . ?
C7 C8 1.452(2) . ?
C9 C10 1.447(3) . ?
C10 C11 1.389(3) . ?
C10 C15 1.422(2) . ?
C11 C12 1.380(3) . ?
C11 H11A 0.9500 . ?
C12 C13 1.410(3) . ?
C13 C14 1.380(3) . ?
C14 C15 1.393(2) . ?
C14 H14A 0.9500 . ?
C15 C16 1.453(3) . ?
C17 C18 1.463(3) . ?
C18 C19 1.393(2) . ?
C18 C23 1.421(3) . ?
C19 C20 1.385(3) . ?
C19 H19A 0.9500 . ?
C20 C21 1.405(3) . ?
C21 C22 1.384(3) . ?
C22 C23 1.385(3) . ?
C22 H22A 0.9500 . ?
C23 C24 1.457(3) . ?
C25 C34 1.353(3) . ?
C25 C26 1.418(3) . ?
C26 C27 1.365(3) . ?
C26 H26A 0.9500 . ?
C27 C28 1.410(3) . ?
C27 H27A 0.9500 . ?
C28 C33 1.413(3) . ?
C28 C29 1.436(3) . ?
C29 C30 1.351(3) . ?
C29 H29A 0.9500 . ?
C30 C31 1.408(4) . ?
C30 H30A 0.9500 . ?
C31 C32 1.366(3) . ?
C31 H31A 0.9500 . ?
C32 C33 1.402(3) . ?
C32 H32A 0.9500 . ?
C33 C34 1.437(3) . ?
C34 H34A 0.9500 . ?

loop_
_geom_torsion_atom_site_label_1
_geom_torsion_atom_site_label_2
_geom_torsion_atom_site_label_3
_geom_torsion_atom_site_label_4
_geom_torsion
_geom_torsion_site_symmetry_1
_geom_torsion_site_symmetry_2
_geom_torsion_site_symmetry_3
_geom_torsion_site_symmetry_4
_geom_torsion_publ_flag
C24 N6 C1 N1 -11.0(2) . . . . ?
C24 N6 C1 C2 153.74(18) . . . . ?
C8 N1 C1 N6 157.10(16) . . . . ?
B1 N1 C1 N6 -6.8(3) . . . . ?
C8 N1 C1 C2 -10.72(19) . . . . ?
B1 N1 C1 C2 -174.58(15) . . . . ?
N6 C1 C2 C3 9.8(3) . . . . ?
N1 C1 C2 C3 176.61(18) . . . . ?
N6 C1 C2 C7 -161.44(17) . . . . ?
N1 C1 C2 C7 5.35(19) . . . . ?
C7 C2 C3 C4 -2.2(3) . . . . ?
C1 C2 C3 C4 -172.44(18) . . . . ?
C2 C3 C4 C5 0.1(3) . . . . ?
C2 C3 C4 Cl1 178.17(13) . . . . ?
C3 C4 C5 C6 2.4(3) . . . . ?
Cl1 C4 C5 C6 -175.66(14) . . . . ?
C3 C4 C5 Cl2 -178.21(14) . . . . ?
Cl1 C4 C5 Cl2 3.8(2) . . . . ?
C4 C5 C6 C7 -2.7(3) . . . . ?
Cl2 C5 C6 C7 177.88(14) . . . . ?
C5 C6 C7 C2 0.6(3) . . . . ?
C5 C6 C7 C8 171.40(18) . . . . ?
C3 C2 C7 C6 1.8(3) . . . . ?
C1 C2 C7 C6 174.16(16) . . . . ?
C3 C2 C7 C8 -170.96(16) . . . . ?
C1 C2 C7 C8 1.37(19) . . . . ?
C9 N2 C8 N1 10.3(2) . . . . ?
C9 N2 C8 C7 -149.67(18) . . . . ?
C1 N1 C8 N2 -152.24(16) . . . . ?
B1 N1 C8 N2 11.7(3) . . . . ?
C1 N1 C8 C7 11.60(19) . . . . ?
B1 N1 C8 C7 175.53(15) . . . . ?
C6 C7 C8 N2 -16.7(3) . . . . ?
C2 C7 C8 N2 155.03(17) . . . . ?
C6 C7 C8 N1 -179.26(18) . . . . ?
C2 C7 C8 N1 -7.55(19) . . . . ?
C8 N2 C9 N3 -10.1(2) . . . . ?
C8 N2 C9 C10 149.92(18) . . . . ?
C16 N3 C9 N2 153.30(16) . . . . ?
B1 N3 C9 N2 -12.0(3) . . . . ?
C16 N3 C9 C10 -10.49(19) . . . . ?
B1 N3 C9 C10 -175.80(15) . . . . ?
N2 C9 C10 C11 16.8(3) . . . . ?
N3 C9 C10 C11 179.48(18) . . . . ?
N2 C9 C10 C15 -156.91(17) . . . . ?
N3 C9 C10 C15 5.82(19) . . . . ?
C15 C10 C11 C12 -3.0(3) . . . . ?
C9 C10 C11 C12 -175.91(17) . . . . ?
C10 C11 C12 C13 1.4(3) . . . . ?
C10 C11 C12 Cl3 -176.61(13) . . . . ?
C11 C12 C13 C14 1.2(3) . . . . ?
Cl3 C12 C13 C14 179.23(14) . . . . ?
C11 C12 C13 Cl4 -175.51(14) . . . . ?
Cl3 C12 C13 Cl4 2.5(2) . . . . ?
C12 C13 C14 C15 -2.3(3) . . . . ?
Cl4 C13 C14 C15 174.52(13) . . . . ?
C13 C14 C15 C10 0.7(3) . . . . ?
C13 C14 C15 C16 175.56(18) . . . . ?
C11 C10 C15 C14 2.0(3) . . . . ?
C9 C10 C15 C14 176.40(15) . . . . ?
C11 C10 C15 C16 -174.04(16) . . . . ?
C9 C10 C15 C16 0.37(19) . . . . ?
C17 N4 C16 N3 9.2(2) . . . . ?
C17 N4 C16 C15 -153.63(18) . . . . ?
C9 N3 C16 N4 -155.78(16) . . . . ?
B1 N3 C16 N4 9.3(3) . . . . ?
C9 N3 C16 C15 10.66(19) . . . . ?
B1 N3 C16 C15 175.76(15) . . . . ?
C14 C15 C16 N4 -16.7(3) . . . . ?
C10 C15 C16 N4 158.69(18) . . . . ?
C14 C15 C16 N3 178.27(18) . . . . ?
C10 C15 C16 N3 -6.38(18) . . . . ?
C16 N4 C17 N5 -4.8(2) . . . . ?
C16 N4 C17 C18 159.23(18) . . . . ?
C24 N5 C17 N4 154.17(16) . . . . ?
B1 N5 C17 N4 -18.5(3) . . . . ?
C24 N5 C17 C18 -13.50(19) . . . . ?
B1 N5 C17 C18 173.85(15) . . . . ?
N4 C17 C18 C19 20.7(3) . . . . ?
N5 C17 C18 C19 -173.21(18) . . . . ?
N4 C17 C18 C23 -158.60(18) . . . . ?
N5 C17 C18 C23 7.45(19) . . . . ?
C23 C18 C19 C20 -1.6(3) . . . . ?
C17 C18 C19 C20 179.09(18) . . . . ?
C18 C19 C20 C21 1.7(3) . . . . ?
C18 C19 C20 Cl5 -176.22(13) . . . . ?
C19 C20 C21 C22 -0.4(3) . . . . ?
Cl5 C20 C21 C22 177.47(14) . . . . ?
C19 C20 C21 Cl6 -178.12(14) . . . . ?
Cl5 C20 C21 Cl6 -0.2(2) . . . . ?
C20 C21 C22 C23 -0.9(3) . . . . ?
Cl6 C21 C22 C23 176.80(13) . . . . ?
C21 C22 C23 C18 1.0(3) . . . . ?
C21 C22 C23 C24 -179.84(18) . . . . ?
C19 C18 C23 C22 0.3(3) . . . . ?
C17 C18 C23 C22 179.73(16) . . . . ?
C19 C18 C23 C24 -179.05(16) . . . . ?
C17 C18 C23 C24 0.39(19) . . . . ?
C1 N6 C24 N5 4.7(2) . . . . ?
C1 N6 C24 C23 -158.67(18) . . . . ?
C17 N5 C24 N6 -153.07(16) . . . . ?
B1 N5 C24 N6 19.7(3) . . . . ?
C17 N5 C24 C23 13.80(19) . . . . ?
B1 N5 C24 C23 -173.46(15) . . . . ?
C22 C23 C24 N6 -21.9(3) . . . . ?
C18 C23 C24 N6 157.33(18) . . . . ?
C22 C23 C24 N5 172.60(18) . . . . ?
C18 C23 C24 N5 -8.15(19) . . . . ?
B1 O1 C25 C34 -85.6(2) . . . . ?
B1 O1 C25 C26 97.7(2) . . . . ?
C34 C25 C26 C27 0.5(3) . . . . ?
O1 C25 C26 C27 177.19(17) . . . . ?
C25 C26 C27 C28 0.3(3) . . . . ?
C26 C27 C28 C33 -0.7(3) . . . . ?
C26 C27 C28 C29 179.35(19) . . . . ?
C27 C28 C29 C30 -179.7(2) . . . . ?
C33 C28 C29 C30 0.3(3) . . . . ?
C28 C29 C30 C31 -0.6(3) . . . . ?
C29 C30 C31 C32 0.3(3) . . . . ?
C30 C31 C32 C33 0.3(3) . . . . ?
C31 C32 C33 C28 -0.6(3) . . . . ?
C31 C32 C33 C34 179.4(2) . . . . ?
C27 C28 C33 C32 -179.74(19) . . . . ?
C29 C28 C33 C32 0.3(3) . . . . ?
C27 C28 C33 C34 0.3(3) . . . . ?
C29 C28 C33 C34 -179.72(17) . . . . ?
O1 C25 C34 C33 -177.44(16) . . . . ?
C26 C25 C34 C33 -0.9(3) . . . . ?
C32 C33 C34 C25 -179.49(19) . . . . ?
C28 C33 C34 C25 0.5(3) . . . . ?
C25 O1 B1 N5 69.8(2) . . . . ?
C25 O1 B1 N1 -171.75(16) . . . . ?
C25 O1 B1 N3 -52.2(2) . . . . ?
C24 N5 B1 O1 90.4(2) . . . . ?
C17 N5 B1 O1 -97.6(2) . . . . ?
C24 N5 B1 N1 -32.0(2) . . . . ?
C17 N5 B1 N1 139.99(16) . . . . ?
C24 N5 B1 N3 -140.67(16) . . . . ?
C17 N5 B1 N3 31.3(2) . . . . ?
C1 N1 B1 O1 -99.85(19) . . . . ?
C8 N1 B1 O1 97.8(2) . . . . ?
C1 N1 B1 N5 25.8(2) . . . . ?
C8 N1 B1 N5 -136.52(16) . . . . ?
C1 N1 B1 N3 133.55(16) . . . . ?
C8 N1 B1 N3 -28.8(2) . . . . ?
C9 N3 B1 O1 -94.3(2) . . . . ?
C16 N3 B1 O1 101.88(19) . . . . ?
C9 N3 B1 N5 137.08(16) . . . . ?
C16 N3 B1 N5 -26.7(2) . . . . ?
C9 N3 B1 N1 28.8(2) . . . . ?
C16 N3 B1 N1 -134.98(16) . . . . ?
